data_7707608
loop_
_publ_author_name
'Mullens, Bryce G.'
'Avdeev, Maxim'
'Brand, Helen E. A.'
'Mondal, S.'
'Vaitheeswaran, G.'
'Kennedy, Brendan J.'

_publ_section_title
;
 Insights into the structural variations in
 SmNb<sub>1-<i>x</i></sub>Ta<sub><i>x</i></sub>O<sub>4</sub> and
 HoNb<sub>1-<i>x</i></sub>Ta<sub><i>x</i></sub>O<sub>4</sub> combined
 experimental and computational studies.
;
_journal_issue 26
_journal_name_full 'Dalton transactions (Cambridge, England : 2003)'
_journal_page_first 9103
_journal_page_last 9117
_journal_paper_doi 10.1039/d1dt01051d
_journal_volume 50
_journal_year 2021
_chemical_formula_sum 'Ho O4 Ta'
_chemical_formula_weight 409.87
_space_group_IT_number 13
_space_group_name_Hall '-P 2yc'
_space_group_name_H-M_alt 'P 1 2/c 1'
_symmetry_cell_setting monoclinic
_symmetry_space_group_name_H-M 'P 1 2/c 1'
_audit_creation_date 2021-05-20T14:25
_audit_creation_method 'from EXP file using GSAS2CIF'
_audit_update_record ' 2021-05-20T14:25  Initial CIF as created by GSAS2CIF'
_cell_angle_alpha 90.0
_cell_angle_beta 96.4704(21)
_cell_angle_gamma 90.0
_cell_formula_units_Z 2
_cell_length_a 5.11450(15)
_cell_length_b 5.45546(16)
_cell_length_c 5.30199(13)
_cell_volume 146.994(7)
_computing_structure_refinement GSAS
_diffrn_radiation_probe neutron
_diffrn_radiation_wavelength 1.622
_exptl_absorpt_correction_T_max 1.00000
_exptl_absorpt_correction_T_min 1.00000
_exptl_absorpt_process_details
;   GSAS Absorption/surface roughness correction: function number 0
 No correction is applied.
;
_pd_block_id 2021-05-20T14:25|HONBO4_X1P0|bjk|Echidna
_pd_calc_method 'Rietveld Refinement'
_pd_instr_location ' ?'
_pd_meas_number_of_points 3052
_pd_phase_name 'from C:/Experiments/2020/Echidna_July2020/HoTaO4.txt'
_pd_proc_info_datetime 2021-05-20T14:25:56
_pd_proc_info_excluded_regions ' ?'
_pd_proc_ls_background_function
;   GSAS Background function number 1 with  8 terms.
 Shifted Chebyshev function of 1st kind
      1:    667.587     2:   -297.248     3:    105.897     4:    19.9869    
      5:   -14.4098     6:    7.08021     7:    6.33699     8:    1.79455    
;
_pd_proc_ls_peak_cutoff 0.00100
_pd_proc_ls_profile_function
;
 CW Profile function number 4 with  21 terms
 Pseudovoigt profile coefficients as parameterized in
 P. Thompson, D.E. Cox & J.B. Hastings (1987). J. Appl. Cryst.,20,79-83.
 Asymmetry correction of L.W. Finger, D.E. Cox & A. P. Jephcoat (1994).
 J. Appl. Cryst.,27,892-900.
 Microstrain broadening by P.W. Stephens,  (1999). J. Appl. Cryst.,32,281-289.
 #1(GU)   =  146.305 #2(GV)   = -512.311 #3(GW)   =  731.966
 #4(GP)   =    0.000 #5(LX)   =   11.582 #6(ptec) =     0.00
 #7(trns) =     0.00 #8(shft) =   0.0000 #9(sfec) =     0.00
 #10(S/L) =   0.0800 #11(H/L) =   0.0800 #12(eta) =   0.0000
 #13(S400 ) =  0.0E+00 #14(S040 ) =  0.0E+00 #15(S004 ) =  0.0E+00
 #16(S220 ) =  0.0E+00 #17(S202 ) =  0.0E+00 #18(S022 ) =  0.0E+00
 #19(S301 ) =  0.0E+00 #20(S103 ) =  0.0E+00 #21(S121 ) =  0.0E+00
 Peak tails are ignored  where the intensity is below 0.0010 times the peak
   Aniso. broadening axis   0.0   0.0   1.0
;
_pd_proc_ls_prof_R_factor 0.0407
_pd_proc_ls_prof_wR_expected 0.0337
_pd_proc_ls_prof_wR_factor 0.0533
_pd_proc_number_of_points 3052
_pd_spec_mounting ' ?'
_refine_ls_goodness_of_fit_all 1.59
_refine_ls_matrix_type full
_refine_ls_number_parameters 30
_refine_ls_number_restraints 0
_refine_ls_R_Fsqd_factor 0.04999
_refine_ls_shift/su_max 0.02
_refine_ls_shift/su_mean 0.00
_reflns_d_resolution_high 0.825
_reflns_d_resolution_low 5.455
_reflns_limit_h_max 6
_reflns_limit_h_min 0
_reflns_limit_k_max 6
_reflns_limit_k_min 0
_reflns_limit_l_max 6
_reflns_limit_l_min -6
_reflns_number_total 280
_cod_data_source_file d1dt01051d2.cif
_cod_data_source_block HONBO4_X1P0_publ
_cod_depositor_comments
;
The following automatic conversions were performed:

data item '_geom_angle_publ_flag' value 'N' was changed to 'n' in
accordance with the
/home/data/users/saulius/crontab/automatic-downloads/rss-feeds/RSC/lib/dictionaries/cif_core.dic
dictionary named 'cif_core.dic' version 2.4.2 last updated on
2011-04-26 (52 times).

data item '_geom_bond_publ_flag' value 'N' was changed to 'n' in
accordance with the
/home/data/users/saulius/crontab/automatic-downloads/rss-feeds/RSC/lib/dictionaries/cif_core.dic
dictionary named 'cif_core.dic' version 2.4.2 last updated on
2011-04-26 (33 times).

Automatic conversion script
Id: cif_fix_values 7556 2019-12-06 15:28:31Z antanas 

 Adding full bibliography for 7707607--7707609.cif.
;
_cod_database_code 7707608
_gsas_exptl_extinct_corr_t_min 1.00000
_gsas_exptl_extinct_corr_t_max 1.00000

loop_
_symmetry_equiv_pos_site_id
_symmetry_equiv_pos_as_xyz
1 +x,+y,+z
2 -x,+y,-z+1/2
-1 -x,-y,-z
-2 +x,-y,+z+1/2

loop_
_atom_site_type_symbol
_atom_site_label
_atom_site_fract_x
_atom_site_fract_y
_atom_site_fract_z
_atom_site_occupancy
_atom_site_thermal_displace_type
_atom_site_U_iso_or_equiv
_atom_site_symmetry_multiplicity
Ho Ho1 0.5 0.73345(32) 0.25 1.0 Uiso -0.0010(4) 2
Ta Ta1 0.0 0.1945(4) 0.25 1.0 Uiso 0.0078(6) 2
O- O1 0.2491(4) 0.4171(4) 0.3987(4) 1.0 Uiso 0.0072(4) 4
O- O2 0.2316(4) 0.0617(4) 0.0041(4) 1.0 Uiso 0.0074(4) 4

loop_
_atom_type_symbol
_atom_type_number_in_cell
_atom_type_scat_length_neutron
_atom_type_scat_source
Ho+3 2.0 0.8010 International_Tables_Vol_C
Ta+5 2.0 0.6910 International_Tables_Vol_C
O-2 8.0 0.5803 International_Tables_Vol_C

loop_
_geom_angle_atom_site_label_1
_geom_angle_atom_site_label_2
_geom_angle_atom_site_label_3
_geom_angle
_geom_angle_site_symmetry_1
_geom_angle_site_symmetry_2
_geom_angle_site_symmetry_3
_geom_angle_publ_flag
O1 Ho1 O1 84.95(11) 1_555 . 2_655 n
O1 Ho1 O1 74.92(8) 1_555 . -1_666 n
O1 Ho1 O1 74.42(6) 1_555 . -2_565 n
O1 Ho1 O2 114.19(7) 1_555 . 1_565 n
O1 Ho1 O2 129.45(7) 1_555 . 2_665 n
O1 Ho1 O2 159.29(9) 1_555 . -1_665 n
O1 Ho1 O2 77.08(8) 1_555 . -2_566 n
O1 Ho1 O1 74.42(6) 2_655 . -1_666 n
O1 Ho1 O1 74.92(8) 2_655 . -2_565 n
O1 Ho1 O2 129.45(7) 2_655 . 1_565 n
O1 Ho1 O2 114.19(7) 2_655 . 2_665 n
O1 Ho1 O2 77.08(8) 2_655 . -1_665 n
O1 Ho1 O2 159.29(9) 2_655 . -2_566 n
O1 Ho1 O1 137.99(13) -1_666 . -2_565 n
O1 Ho1 O2 153.52(10) -1_666 . 1_565 n
O1 Ho1 O2 67.22(7) -1_666 . 2_665 n
O1 Ho1 O2 109.36(8) -1_666 . -1_665 n
O1 Ho1 O2 90.83(8) -1_666 . -2_566 n
O1 Ho1 O2 67.22(7) -2_565 . 1_565 n
O1 Ho1 O2 153.52(10) -2_565 . 2_665 n
O1 Ho1 O2 90.83(8) -2_565 . -1_665 n
O1 Ho1 O2 109.36(8) -2_565 . -2_566 n
O2 Ho1 O2 89.77(12) 1_565 . 2_665 n
O2 Ho1 O2 71.40(9) 1_565 . -1_665 n
O2 Ho1 O2 68.60(5) 1_565 . -2_566 n
O2 Ho1 O2 68.60(5) 2_665 . -1_665 n
O2 Ho1 O2 71.40(9) 2_665 . -2_566 n
O2 Ho1 O2 122.30(12) -1_665 . -2_566 n
O1 Ta1 O1 98.96(16) 1_555 . 2_555 n
O1 Ta1 O2 94.88(9) 1_555 . 1_555 n
O1 Ta1 O2 112.78(10) 1_555 . 2_555 n
O1 Ta1 O2 165.54(9) 1_555 . -1_555 n
O1 Ta1 O2 81.92(9) 1_555 . -2_556 n
O1 Ta1 O2 112.78(10) 2_555 . 1_555 n
O1 Ta1 O2 94.88(9) 2_555 . 2_555 n
O1 Ta1 O2 81.92(9) 2_555 . -1_555 n
O1 Ta1 O2 165.54(9) 2_555 . -2_556 n
O2 Ta1 O2 137.37(17) 1_555 . 2_555 n
O2 Ta1 O2 71.72(10) 1_555 . -1_555 n
O2 Ta1 O2 81.40(8) 1_555 . -2_556 n
O2 Ta1 O2 81.40(8) 2_555 . -1_555 n
O2 Ta1 O2 71.72(10) 2_555 . -2_556 n
O2 Ta1 O2 100.86(15) -1_555 . -2_556 n
Ho1 O1 Ho1 105.08(8) 1_555 . -1_666 n
Ho1 O1 Ta1 135.29(12) 1_555 . 1_555 n
Ho1 O1 Ta1 113.75(12) -1_666 . 1_555 n
Ho1 O2 Ho1 108.60(9) 1_545 . -1_665 n
Ho1 O2 Ta1 104.39(11) 1_545 . 1_555 n
Ho1 O2 Ta1 95.15(9) 1_545 . -1_555 n
Ho1 O2 Ta1 129.75(12) -1_665 . 1_555 n
Ho1 O2 Ta1 105.34(9) -1_665 . -1_555 n
Ta1 O2 Ta1 108.28(10) 1_555 . -1_555 n

loop_
_geom_bond_atom_site_label_1
_geom_bond_atom_site_label_2
_geom_bond_distance
_geom_bond_site_symmetry_1
_geom_bond_site_symmetry_2
_geom_bond_publ_flag
Ho1 Ho1 3.6764(24) . -1_665 n
Ho1 Ho1 3.6764(24) . -1_666 n
Ho1 Ho1 3.9353(25) . -1_675 n
Ho1 Ho1 3.9353(25) . -1_676 n
Ho1 Ta1 3.5869(20) . 1_565 n
Ho1 Ta1 3.5869(20) . 1_665 n
Ho1 Ta1 3.49198(33) . -1_565 n
Ho1 Ta1 3.49198(33) . -1_666 n
Ho1 O1 2.3399(23) . 1_555 n
Ho1 O1 2.3399(23) . 2_655 n
Ho1 O1 2.2915(23) . -1_666 n
Ho1 O1 2.2915(23) . -2_564 n
Ho1 O2 2.5271(24) . 1_565 n
Ho1 O2 2.5271(24) . 2_665 n
Ho1 O2 2.3165(23) . -1_665 n
Ho1 O2 2.3165(23) . -2_565 n
Ta1 Ho1 3.5869(20) . 1_445 n
Ta1 Ho1 3.5869(20) . 1_545 n
Ta1 Ho1 3.49198(33) . -1_565 n
Ta1 Ho1 3.49198(33) . -1_666 n
Ta1 O1 1.8691(24) . 1_555 n
Ta1 O1 1.8691(24) . 2_555 n
Ta1 O2 1.9939(21) . 1_555 n
Ta1 O2 1.9939(21) . 2_555 n
Ta1 O2 2.1936(26) . -1_555 n
Ta1 O2 2.1936(26) . -2_555 n
O1 Ho1 2.3399(23) . 1_555 n
O1 Ho1 2.2915(23) . -1_666 n
O1 Ta1 1.8691(24) . 1_555 n
O2 Ho1 2.5271(24) . 1_545 n
O2 Ho1 2.3165(23) . -1_665 n
O2 Ta1 1.9939(21) . 1_555 n
O2 Ta1 2.1936(26) . -1_555 n
